data_7709003
loop_
_publ_author_name
'Feige, Felix'
'K\"ogel, Julius F.'
'Lork, Enno'
'Beckmann, Jens'

_publ_section_title
;
 Thermally stable polyfluorinated monoalkoxysilanetriols and
 dialkoxydisiloxanetetrols
;
_journal_name_full 'Dalton Transactions'
_journal_paper_doi 10.1039/D1DT03389A
_journal_year 2021
_chemical_formula_moiety 'C38 H4 F30 O7 Si2'
_chemical_formula_sum 'C38 H4 F30 O7 Si2'
_chemical_formula_weight 1198.59
_space_group_crystal_system triclinic
_space_group_IT_number 2
_space_group_name_Hall '-P 1'
_space_group_name_H-M_alt 'P -1'
_atom_sites_solution_hydrogens geom
_audit_creation_date 2020-11-10
_audit_creation_method
;
Olex2 1.2
(compiled 2018.05.29 svn.r3508 for OlexSys, GUI svn.r5506)
;
_audit_update_record
;
2021-10-05 deposited with the CCDC.	2021-11-30 downloaded from the CCDC.
;
_cell_angle_alpha 108.150(4)
_cell_angle_beta 104.185(4)
_cell_angle_gamma 100.559(4)
_cell_formula_units_Z 2
_cell_length_a 11.0814(13)
_cell_length_b 13.9764(15)
_cell_length_c 14.1905(17)
_cell_measurement_reflns_used 9991
_cell_measurement_temperature 100.0
_cell_measurement_theta_max 28.30
_cell_measurement_theta_min 2.16
_cell_volume 1942.7(4)
_computing_cell_refinement 'SAINT V8.40A (Bruker, 2019)'
_computing_data_reduction 'SAINT V8.40A (Bruker, 2019)'
_computing_molecular_graphics 'Olex2 (Dolomanov et al., 2009)'
_computing_publication_material 'Olex2 (Dolomanov et al., 2009)'
_computing_structure_refinement 'ShelXL (Sheldrick, 2015)'
_computing_structure_solution 'XM  (Sheldrick, 2008)'
_diffrn_ambient_temperature 100.0
_diffrn_measured_fraction_theta_full 0.999
_diffrn_measured_fraction_theta_max 0.989
_diffrn_measurement_device_type 'Bruker APEX-II CCD'
_diffrn_measurement_method '\f and \w scans'
_diffrn_radiation_type MoK\a
_diffrn_radiation_wavelength 0.71073
_diffrn_reflns_av_R_equivalents 0.0719
_diffrn_reflns_av_unetI/netI 0.0573
_diffrn_reflns_Laue_measured_fraction_full 0.999
_diffrn_reflns_Laue_measured_fraction_max 0.989
_diffrn_reflns_limit_h_max 14
_diffrn_reflns_limit_h_min -14
_diffrn_reflns_limit_k_max 18
_diffrn_reflns_limit_k_min -18
_diffrn_reflns_limit_l_max 18
_diffrn_reflns_limit_l_min -18
_diffrn_reflns_number 44012
_diffrn_reflns_point_group_measured_fraction_full 0.999
_diffrn_reflns_point_group_measured_fraction_max 0.989
_diffrn_reflns_theta_full 25.242
_diffrn_reflns_theta_max 28.462
_diffrn_reflns_theta_min 1.976
_diffrn_standards_number 0
_exptl_absorpt_coefficient_mu 0.292
_exptl_absorpt_correction_T_max 0.7457
_exptl_absorpt_correction_T_min 0.5481
_exptl_absorpt_correction_type none
_exptl_absorpt_process_details
;
SADABS-2016/2 (Bruker,2016/2) was used for absorption correction.
wR2(int) was 0.0978 before and 0.0801 after correction.
The Ratio of minimum to maximum transmission is 0.7350.
The \l/2 correction factor is Not present.
;
_exptl_crystal_colour colourless
_exptl_crystal_density_diffrn 2.049
_exptl_crystal_description block
_exptl_crystal_F_000 1172
_exptl_crystal_size_max .3
_exptl_crystal_size_mid .3
_exptl_crystal_size_min .2
_refine_diff_density_max 1.032
_refine_diff_density_min -0.733
_refine_diff_density_rms 0.129
_refine_ls_extinction_method none
_refine_ls_goodness_of_fit_ref 1.044
_refine_ls_hydrogen_treatment constr
_refine_ls_matrix_type full
_refine_ls_number_parameters 698
_refine_ls_number_reflns 9698
_refine_ls_number_restraints 0
_refine_ls_restrained_S_all 1.044
_refine_ls_R_factor_all 0.0846
_refine_ls_R_factor_gt 0.0621
_refine_ls_shift/su_max 0.000
_refine_ls_shift/su_mean 0.000
_refine_ls_structure_factor_coef Fsqd
_refine_ls_weighting_details 'w=1/[\s^2^(Fo^2^)+(0.1122P)^2^+1.2350P] where P=(Fo^2^+2Fc^2^)/3'
_refine_ls_weighting_scheme calc
_refine_ls_wR_factor_gt 0.1622
_refine_ls_wR_factor_ref 0.1825
_reflns_Friedel_coverage 0.000
_reflns_number_gt 7278
_reflns_number_total 9698
_reflns_threshold_expression 'I > 2\s(I)'
_cod_data_source_file d1dt03389a2.cif
_cod_data_source_block feigef201030_0m
_cod_database_code 7709003
_shelx_shelxl_version_number 2018/3
_shelx_space_group_comment
;
The symmetry employed for this shelxl refinement is uniquely defined
by the following loop, which should always be used as a source of
symmetry information in preference to the above space-group names.
They are only intended as comments.
;
_olex2_refinement_description
;
1. Fixed Uiso
 At 1.5 times of:
  All O(H) groups
2.a Idealised tetrahedral OH refined as rotating group:
 O6(H6), O7(H7), O2(H2), O3(H3)
;
_olex2_submission_special_instructions 'No special instructions were received'

loop_
_space_group_symop_operation_xyz
'x, y, z'
'-x, -y, -z'

loop_
_atom_site_label
_atom_site_type_symbol
_atom_site_fract_x
_atom_site_fract_y
_atom_site_fract_z
_atom_site_U_iso_or_equiv
_atom_site_adp_type
_atom_site_occupancy
_atom_site_site_symmetry_order
_atom_site_calc_flag
_atom_site_refinement_flags_posn
_atom_site_refinement_flags_adp
_atom_site_refinement_flags_occupancy
_atom_site_disorder_assembly
_atom_site_disorder_group
Si1 Si 0.01198(7) 0.92314(6) 0.32601(6) 0.01998(17) Uani 1 1 d . . . . .
Si2 Si 0.28339(7) 0.90952(5) 0.44334(6) 0.01692(16) Uani 1 1 d . . . . .
F11 F -0.19462(15) 0.92591(12) 0.04752(12) 0.0210(3) Uani 1 1 d . . . . .
F51 F 0.15649(16) 0.68590(13) 0.64450(13) 0.0259(4) Uani 1 1 d . . . . .
F12 F -0.38585(16) 1.00410(14) 0.08688(13) 0.0264(4) Uani 1 1 d . . . . .
F13 F -0.52298(16) 0.93755(14) 0.19980(14) 0.0276(4) Uani 1 1 d . . . . .
F15 F -0.27641(16) 0.70572(13) 0.23348(14) 0.0262(4) Uani 1 1 d . . . . .
F55 F 0.49592(15) 0.80644(13) 0.52370(14) 0.0268(4) Uani 1 1 d . . . . .
F35 F 0.08649(16) 0.66697(13) 0.15710(13) 0.0266(4) Uani 1 1 d . . . . .
F45 F 0.10520(15) 0.84037(12) 0.56516(13) 0.0239(3) Uani 1 1 d . . . . .
F65 F 0.32161(16) 0.68435(13) 0.27292(14) 0.0261(4) Uani 1 1 d . . . . .
F25 F -0.24482(15) 0.70280(14) -0.08465(13) 0.0275(4) Uani 1 1 d . . . . .
O5 O 0.24584(18) 0.78477(14) 0.41792(14) 0.0195(4) Uani 1 1 d . . . . .
F23 F 0.10570(17) 0.84973(14) -0.17189(13) 0.0282(4) Uani 1 1 d . . . . .
F41 F 0.03214(16) 0.50055(13) 0.31336(13) 0.0259(4) Uani 1 1 d . . . . .
F31 F -0.36923(16) 0.60083(13) 0.01659(15) 0.0299(4) Uani 1 1 d . . . . .
F44 F -0.15047(16) 0.80315(14) 0.52907(14) 0.0295(4) Uani 1 1 d . . . . .
F43 F -0.31610(16) 0.61893(15) 0.37970(15) 0.0308(4) Uani 1 1 d . . . . .
O1 O -0.02326(17) 0.80780(14) 0.23307(14) 0.0180(4) Uani 1 1 d . . . . .
F24 F -0.14665(18) 0.74090(15) -0.22831(13) 0.0311(4) Uani 1 1 d . . . . .
F22 F 0.25918(15) 0.91924(14) 0.03340(14) 0.0292(4) Uani 1 1 d . . . . .
F21 F 0.16664(15) 0.88479(14) 0.17593(13) 0.0255(4) Uani 1 1 d . . . . .
F62 F 0.3538(2) 0.38289(14) 0.43479(15) 0.0376(5) Uani 1 1 d . . . . .
F63 F 0.45825(18) 0.39120(15) 0.28228(16) 0.0369(5) Uani 1 1 d . . . . .
F14 F -0.46289(18) 0.78961(14) 0.27475(15) 0.0318(4) Uani 1 1 d . . . . .
F42 F -0.21957(16) 0.47093(14) 0.27368(14) 0.0309(4) Uani 1 1 d . . . . .
F64 F 0.43376(17) 0.54169(15) 0.20094(14) 0.0320(4) Uani 1 1 d . . . . .
F54 F 0.66147(17) 0.87695(15) 0.71848(16) 0.0376(5) Uani 1 1 d . . . . .
F34 F 0.05524(19) 0.46383(15) 0.11682(15) 0.0346(4) Uani 1 1 d . . . . .
O4 O 0.15107(19) 0.93948(15) 0.40665(16) 0.0249(4) Uani 1 1 d . . . . .
F52 F 0.3249(2) 0.75543(15) 0.83642(14) 0.0345(4) Uani 1 1 d . . . . .
F61 F 0.23807(19) 0.52833(13) 0.51137(14) 0.0302(4) Uani 1 1 d . . . . .
O6 O 0.35575(19) 0.98021(15) 0.56515(15) 0.0224(4) Uani 1 1 d . . . . .
H6 H 0.435128 1.003842 0.575263 0.034 Uiso 1 1 calc GR . . . .
O7 O 0.37787(19) 0.93227(16) 0.37632(16) 0.0260(4) Uani 1 1 d . . . . .
H7 H 0.349775 0.884981 0.316144 0.039 Uiso 1 1 calc GR . . . .
F32 F -0.3949(2) 0.39789(15) -0.02476(18) 0.0423(5) Uani 1 1 d . . . . .
C1 C -0.1110(2) 0.7662(2) 0.1293(2) 0.0172(5) Uani 1 1 d . . . . .
C24 C -0.0708(3) 0.7767(2) -0.1279(2) 0.0219(5) Uani 1 1 d . . . . .
F53 F 0.5780(2) 0.85178(15) 0.87634(15) 0.0406(5) Uani 1 1 d . . . . .
C65 C 0.3283(2) 0.6153(2) 0.3187(2) 0.0199(5) Uani 1 1 d . . . . .
O2 O 0.0120(2) 1.00822(16) 0.27099(17) 0.0301(5) Uani 1 1 d . . . . .
H2 H 0.035338 1.068854 0.317223 0.045 Uiso 1 1 calc GR . . . .
O3 O -0.0912(2) 0.92056(19) 0.38827(18) 0.0359(5) Uani 1 1 d . . . . .
H3 H -0.105073 0.979566 0.407858 0.054 Uiso 1 1 calc GR . . . .
C14 C -0.3990(3) 0.8203(2) 0.2158(2) 0.0225(5) Uani 1 1 d . . . . .
C63 C 0.3984(3) 0.4626(2) 0.3188(2) 0.0262(6) Uani 1 1 d . . . . .
F33 F -0.1872(2) 0.32704(15) 0.02618(19) 0.0459(5) Uani 1 1 d . . . . .
C20 C -0.0463(2) 0.7941(2) 0.0529(2) 0.0178(5) Uani 1 1 d . . . . .
C22 C 0.1334(3) 0.8691(2) 0.0045(2) 0.0215(5) Uani 1 1 d . . . . .
C13 C -0.4288(3) 0.8959(2) 0.1787(2) 0.0218(5) Uani 1 1 d . . . . .
C42 C -0.1393(3) 0.5618(2) 0.3471(2) 0.0234(6) Uani 1 1 d . . . . .
C60 C 0.2805(2) 0.6173(2) 0.4004(2) 0.0184(5) Uani 1 1 d . . . . .
C21 C 0.0822(2) 0.8491(2) 0.0780(2) 0.0192(5) Uani 1 1 d . . . . .
C55 C 0.4492(3) 0.7955(2) 0.5994(2) 0.0224(6) Uani 1 1 d . . . . .
C50 C 0.3170(3) 0.7474(2) 0.5757(2) 0.0198(5) Uani 1 1 d . . . . .
C2 C 0.2297(2) 0.7066(2) 0.4597(2) 0.0183(5) Uani 1 1 d . . . . .
C25 C -0.1202(3) 0.7576(2) -0.0534(2) 0.0214(5) Uani 1 1 d . . . . .
C40 C 0.0821(2) 0.6731(2) 0.4422(2) 0.0182(5) Uani 1 1 d . . . . .
C31 C -0.2611(3) 0.5718(2) 0.0446(2) 0.0240(6) Uani 1 1 d . . . . .
C32 C -0.2770(3) 0.4657(2) 0.0215(3) 0.0307(7) Uani 1 1 d . . . . .
C64 C 0.3872(3) 0.5388(2) 0.2786(2) 0.0236(6) Uani 1 1 d . . . . .
C34 C -0.0501(3) 0.4985(2) 0.0944(2) 0.0275(6) Uani 1 1 d . . . . .
C41 C -0.0058(3) 0.5791(2) 0.3685(2) 0.0208(5) Uani 1 1 d . . . . .
C15 C -0.3022(3) 0.7781(2) 0.1939(2) 0.0220(5) Uani 1 1 d . . . . .
C11 C -0.2607(2) 0.8859(2) 0.1005(2) 0.0177(5) Uani 1 1 d . . . . .
C10 C -0.2305(2) 0.8077(2) 0.1342(2) 0.0180(5) Uani 1 1 d . . . . .
C54 C 0.5363(3) 0.8311(2) 0.6995(3) 0.0280(6) Uani 1 1 d . . . . .
C62 C 0.3474(3) 0.4597(2) 0.3972(2) 0.0279(6) Uani 1 1 d . . . . .
C45 C 0.0279(3) 0.7471(2) 0.4926(2) 0.0201(5) Uani 1 1 d . . . . .
C51 C 0.2792(3) 0.7352(2) 0.6584(2) 0.0224(5) Uani 1 1 d . . . . .
C30 C -0.1403(3) 0.6454(2) 0.0959(2) 0.0197(5) Uani 1 1 d . . . . .
C23 C 0.0570(3) 0.8333(2) -0.0994(2) 0.0209(5) Uani 1 1 d . . . . .
C12 C -0.3586(3) 0.9294(2) 0.1213(2) 0.0211(5) Uani 1 1 d . . . . .
C44 C -0.1046(3) 0.7299(2) 0.4748(2) 0.0231(6) Uani 1 1 d . . . . .
C35 C -0.0351(3) 0.6046(2) 0.1171(2) 0.0231(6) Uani 1 1 d . . . . .
C61 C 0.2899(3) 0.5358(2) 0.4367(2) 0.0235(6) Uani 1 1 d . . . . .
C53 C 0.4944(3) 0.8186(2) 0.7791(2) 0.0296(7) Uani 1 1 d . . . . .
C43 C -0.1885(3) 0.6360(2) 0.3997(2) 0.0241(6) Uani 1 1 d . . . . .
C52 C 0.3656(3) 0.7707(2) 0.7597(2) 0.0268(6) Uani 1 1 d . . . . .
C33 C -0.1716(3) 0.4290(2) 0.0477(3) 0.0319(7) Uani 1 1 d . . . . .

loop_
_atom_site_aniso_label
_atom_site_aniso_U_11
_atom_site_aniso_U_22
_atom_site_aniso_U_33
_atom_site_aniso_U_23
_atom_site_aniso_U_13
_atom_site_aniso_U_12
Si1 0.0155(4) 0.0208(4) 0.0174(4) 0.0035(3) -0.0019(3) 0.0071(3)
Si2 0.0085(3) 0.0180(3) 0.0175(3) 0.0046(3) -0.0016(3) -0.0006(2)
F11 0.0169(8) 0.0272(8) 0.0214(8) 0.0119(6) 0.0055(6) 0.0077(6)
F51 0.0200(8) 0.0336(9) 0.0239(9) 0.0124(7) 0.0047(7) 0.0072(7)
F12 0.0237(9) 0.0346(9) 0.0292(9) 0.0169(7) 0.0094(7) 0.0172(7)
F13 0.0144(8) 0.0385(10) 0.0339(10) 0.0136(8) 0.0095(7) 0.0143(7)
F15 0.0225(9) 0.0282(9) 0.0338(10) 0.0165(7) 0.0111(7) 0.0093(7)
F55 0.0132(8) 0.0298(9) 0.0304(9) 0.0102(7) 0.0003(7) 0.0014(6)
F35 0.0153(8) 0.0312(9) 0.0286(9) 0.0069(7) 0.0022(7) 0.0098(7)
F45 0.0159(8) 0.0216(8) 0.0260(9) 0.0027(6) 0.0024(6) 0.0034(6)
F65 0.0187(8) 0.0320(9) 0.0330(9) 0.0159(7) 0.0111(7) 0.0090(7)
F25 0.0129(8) 0.0342(9) 0.0222(8) 0.0042(7) -0.0023(6) -0.0018(7)
O5 0.0163(9) 0.0189(9) 0.0189(9) 0.0058(7) 0.0013(7) 0.0032(7)
F23 0.0264(9) 0.0368(9) 0.0245(9) 0.0145(7) 0.0100(7) 0.0084(7)
F41 0.0167(8) 0.0230(8) 0.0252(9) -0.0002(7) 0.0001(7) 0.0013(6)
F31 0.0137(8) 0.0279(9) 0.0365(10) 0.0055(7) 0.0002(7) 0.0012(7)
F44 0.0185(8) 0.0339(9) 0.0364(10) 0.0110(8) 0.0096(7) 0.0106(7)
F43 0.0103(8) 0.0427(10) 0.0371(10) 0.0185(8) 0.0025(7) 0.0026(7)
O1 0.0116(8) 0.0211(9) 0.0162(9) 0.0044(7) -0.0007(7) 0.0046(7)
F24 0.0263(9) 0.0410(10) 0.0150(8) 0.0052(7) -0.0016(7) 0.0048(8)
F22 0.0112(8) 0.0423(10) 0.0328(10) 0.0181(8) 0.0042(7) 0.0014(7)
F21 0.0097(7) 0.0387(9) 0.0202(8) 0.0104(7) -0.0032(6) 0.0004(7)
F62 0.0503(12) 0.0268(9) 0.0346(10) 0.0115(8) 0.0061(9) 0.0189(9)
F63 0.0291(10) 0.0331(10) 0.0394(11) 0.0025(8) 0.0032(8) 0.0180(8)
F14 0.0260(9) 0.0362(10) 0.0421(11) 0.0187(8) 0.0205(8) 0.0096(8)
F42 0.0140(8) 0.0305(9) 0.0306(9) 0.0052(7) -0.0059(7) -0.0056(7)
F64 0.0204(9) 0.0399(10) 0.0315(10) 0.0064(8) 0.0096(7) 0.0088(7)
F54 0.0139(8) 0.0381(10) 0.0436(11) 0.0124(9) -0.0106(8) -0.0008(7)
F34 0.0417(11) 0.0405(10) 0.0381(11) 0.0209(9) 0.0200(9) 0.0290(9)
O4 0.0188(10) 0.0229(10) 0.0231(10) 0.0040(8) -0.0046(8) 0.0062(8)
F52 0.0439(11) 0.0400(10) 0.0198(9) 0.0113(8) 0.0066(8) 0.0172(9)
F61 0.0402(11) 0.0244(8) 0.0276(9) 0.0117(7) 0.0110(8) 0.0089(8)
O6 0.0136(9) 0.0252(10) 0.0181(9) 0.0046(8) -0.0023(7) -0.0023(7)
O7 0.0165(10) 0.0311(11) 0.0200(10) 0.0059(8) 0.0013(8) -0.0045(8)
F32 0.0312(11) 0.0261(9) 0.0591(14) 0.0083(9) 0.0157(10) -0.0038(8)
C1 0.0110(11) 0.0210(12) 0.0163(12) 0.0047(10) 0.0012(9) 0.0052(9)
C24 0.0191(13) 0.0260(13) 0.0144(12) 0.0038(10) -0.0005(10) 0.0070(11)
F53 0.0385(11) 0.0394(11) 0.0234(9) 0.0047(8) -0.0157(8) 0.0105(9)
C65 0.0063(11) 0.0209(12) 0.0237(13) 0.0054(10) -0.0027(10) -0.0008(9)
O2 0.0276(11) 0.0233(10) 0.0290(11) 0.0078(9) -0.0053(9) 0.0062(9)
O3 0.0350(13) 0.0456(14) 0.0302(12) 0.0105(11) 0.0133(10) 0.0214(11)
C14 0.0153(13) 0.0262(13) 0.0225(14) 0.0066(11) 0.0069(11) 0.0014(10)
C63 0.0150(13) 0.0236(14) 0.0264(15) -0.0019(11) -0.0031(11) 0.0069(11)
F33 0.0578(14) 0.0261(10) 0.0661(15) 0.0203(10) 0.0343(12) 0.0157(9)
C20 0.0121(12) 0.0194(12) 0.0185(13) 0.0042(10) 0.0024(10) 0.0048(9)
C22 0.0124(12) 0.0248(13) 0.0261(14) 0.0112(11) 0.0027(11) 0.0042(10)
C13 0.0101(12) 0.0279(14) 0.0225(13) 0.0042(11) 0.0035(10) 0.0056(10)
C42 0.0144(13) 0.0240(13) 0.0218(13) 0.0066(11) -0.0031(10) -0.0020(10)
C60 0.0095(11) 0.0185(12) 0.0186(12) 0.0025(10) -0.0021(9) 0.0005(9)
C21 0.0121(12) 0.0225(13) 0.0169(12) 0.0047(10) -0.0022(10) 0.0043(10)
C55 0.0174(13) 0.0195(12) 0.0240(14) 0.0065(10) -0.0023(11) 0.0056(10)
C50 0.0158(13) 0.0174(12) 0.0212(13) 0.0057(10) -0.0006(10) 0.0048(10)
C2 0.0113(12) 0.0198(12) 0.0194(13) 0.0067(10) -0.0005(10) 0.0023(9)
C25 0.0133(12) 0.0221(13) 0.0211(13) 0.0031(10) 0.0013(10) 0.0020(10)
C40 0.0108(12) 0.0210(12) 0.0187(13) 0.0073(10) -0.0004(10) 0.0020(9)
C31 0.0172(13) 0.0261(14) 0.0255(14) 0.0063(11) 0.0060(11) 0.0058(11)
C32 0.0262(16) 0.0245(14) 0.0341(17) 0.0048(12) 0.0110(13) -0.0008(12)
C64 0.0093(12) 0.0298(14) 0.0224(14) 0.0023(11) 0.0008(10) 0.0026(10)
C34 0.0315(16) 0.0334(16) 0.0275(15) 0.0149(13) 0.0145(13) 0.0194(13)
C41 0.0145(12) 0.0217(13) 0.0207(13) 0.0070(10) 0.0003(10) 0.0016(10)
C15 0.0145(13) 0.0221(13) 0.0270(14) 0.0097(11) 0.0033(11) 0.0029(10)
C11 0.0086(11) 0.0241(13) 0.0152(12) 0.0053(10) -0.0003(9) 0.0021(9)
C10 0.0101(11) 0.0218(12) 0.0166(12) 0.0042(10) 0.0001(9) 0.0030(9)
C54 0.0150(13) 0.0212(13) 0.0348(17) 0.0066(12) -0.0074(12) 0.0027(11)
C62 0.0254(15) 0.0188(13) 0.0273(15) 0.0038(11) -0.0051(12) 0.0047(11)
C45 0.0120(12) 0.0215(13) 0.0200(13) 0.0058(10) -0.0007(10) 0.0005(10)
C51 0.0182(13) 0.0223(13) 0.0210(13) 0.0057(10) -0.0009(11) 0.0068(10)
C30 0.0162(13) 0.0210(13) 0.0195(13) 0.0050(10) 0.0054(10) 0.0050(10)
C23 0.0198(13) 0.0247(13) 0.0201(13) 0.0092(11) 0.0062(11) 0.0098(11)
C12 0.0150(12) 0.0270(13) 0.0195(13) 0.0076(11) 0.0017(10) 0.0084(10)
C44 0.0153(13) 0.0283(14) 0.0268(14) 0.0108(12) 0.0061(11) 0.0082(11)
C35 0.0204(14) 0.0276(14) 0.0209(13) 0.0075(11) 0.0064(11) 0.0092(11)
C61 0.0199(14) 0.0244(14) 0.0195(13) 0.0062(11) -0.0003(11) 0.0030(11)
C53 0.0286(16) 0.0252(14) 0.0219(14) 0.0036(11) -0.0101(12) 0.0110(12)
C43 0.0106(12) 0.0329(15) 0.0266(14) 0.0153(12) 0.0003(10) 0.0014(11)
C52 0.0324(16) 0.0244(14) 0.0177(13) 0.0052(11) -0.0003(12) 0.0109(12)
C33 0.0441(19) 0.0236(14) 0.0347(17) 0.0107(13) 0.0218(15) 0.0131(13)

loop_
_atom_type_symbol
_atom_type_description
_atom_type_scat_dispersion_real
_atom_type_scat_dispersion_imag
_atom_type_scat_source
C C 0.0033 0.0016 'International Tables Vol C Tables 4.2.6.8 and 6.1.1.4'
H H 0.0000 0.0000 'International Tables Vol C Tables 4.2.6.8 and 6.1.1.4'
F F 0.0171 0.0103 'International Tables Vol C Tables 4.2.6.8 and 6.1.1.4'
O O 0.0106 0.0060 'International Tables Vol C Tables 4.2.6.8 and 6.1.1.4'
Si Si 0.0817 0.0704 'International Tables Vol C Tables 4.2.6.8 and 6.1.1.4'

loop_
_geom_angle_atom_site_label_1
_geom_angle_atom_site_label_2
_geom_angle_atom_site_label_3
_geom_angle
_geom_angle_site_symmetry_1
_geom_angle_site_symmetry_3
_geom_angle_publ_flag
O4 Si1 O1 106.14(10) . . ?
O4 Si1 O2 113.44(12) . . ?
O4 Si1 O3 107.21(12) . . ?
O2 Si1 O1 107.18(11) . . ?
O3 Si1 O1 108.98(12) . . ?
O3 Si1 O2 113.59(13) . . ?
O5 Si2 O7 107.07(11) . . ?
O4 Si2 O5 107.64(10) . . ?
O4 Si2 O7 110.89(12) . . ?
O6 Si2 O5 113.92(11) . . ?
O6 Si2 O4 108.08(11) . . ?
O6 Si2 O7 109.25(11) . . ?
C2 O5 Si2 145.68(18) . . ?
C1 O1 Si1 130.16(16) . . ?
Si1 O4 Si2 154.04(14) . . ?
Si2 O6 H6 109.5 . . ?
Si2 O7 H7 109.5 . . ?
O1 C1 C20 111.5(2) . . ?
O1 C1 C10 106.6(2) . . ?
O1 C1 C30 105.1(2) . . ?
C20 C1 C10 113.6(2) . . ?
C20 C1 C30 105.7(2) . . ?
C10 C1 C30 114.2(2) . . ?
F24 C24 C25 120.3(3) . . ?
F24 C24 C23 119.7(2) . . ?
C25 C24 C23 120.0(2) . . ?
F65 C65 C60 123.1(2) . . ?
F65 C65 C64 115.4(2) . . ?
C60 C65 C64 121.5(3) . . ?
Si1 O2 H2 109.5 . . ?
Si1 O3 H3 109.5 . . ?
F14 C14 C13 120.0(2) . . ?
F14 C14 C15 120.2(3) . . ?
C15 C14 C13 119.8(2) . . ?
F63 C63 C64 120.5(3) . . ?
F63 C63 C62 120.1(3) . . ?
C64 C63 C62 119.4(3) . . ?
C21 C20 C1 126.2(2) . . ?
C21 C20 C25 115.3(2) . . ?
C25 C20 C1 118.5(2) . . ?
F22 C22 C21 119.5(2) . . ?
F22 C22 C23 120.0(2) . . ?
C21 C22 C23 120.5(2) . . ?
F13 C13 C14 120.2(2) . . ?
F13 C13 C12 120.6(2) . . ?
C14 C13 C12 119.2(2) . . ?
F42 C42 C41 119.3(3) . . ?
F42 C42 C43 120.0(2) . . ?
C43 C42 C41 120.8(3) . . ?
C65 C60 C2 125.3(2) . . ?
C65 C60 C61 115.9(2) . . ?
C61 C60 C2 118.6(2) . . ?
F21 C21 C20 122.1(2) . . ?
F21 C21 C22 115.3(2) . . ?
C22 C21 C20 122.6(2) . . ?
F55 C55 C50 120.3(2) . . ?
F55 C55 C54 117.4(3) . . ?
C54 C55 C50 122.3(3) . . ?
C55 C50 C2 117.6(2) . . ?
C51 C50 C55 115.9(2) . . ?
C51 C50 C2 126.4(2) . . ?
O5 C2 C60 107.7(2) . . ?
O5 C2 C50 111.0(2) . . ?
O5 C2 C40 104.4(2) . . ?
C50 C2 C60 105.1(2) . . ?
C40 C2 C60 113.9(2) . . ?
C40 C2 C50 114.6(2) . . ?
F25 C25 C24 117.9(2) . . ?
F25 C25 C20 119.2(2) . . ?
C24 C25 C20 122.9(2) . . ?
C41 C40 C2 125.6(2) . . ?
C45 C40 C2 118.2(2) . . ?
C45 C40 C41 115.6(2) . . ?
F31 C31 C32 116.5(3) . . ?
F31 C31 C30 121.3(2) . . ?
C32 C31 C30 122.2(3) . . ?
F32 C32 C31 120.4(3) . . ?
F32 C32 C33 119.2(3) . . ?
C33 C32 C31 120.4(3) . . ?
F64 C64 C65 119.0(3) . . ?
F64 C64 C63 120.3(3) . . ?
C63 C64 C65 120.7(3) . . ?
F34 C34 C35 119.8(3) . . ?
F34 C34 C33 120.3(3) . . ?
C33 C34 C35 119.9(3) . . ?
F41 C41 C42 115.9(2) . . ?
F41 C41 C40 122.4(2) . . ?
C42 C41 C40 121.8(3) . . ?
F15 C15 C14 117.1(2) . . ?
F15 C15 C10 119.8(2) . . ?
C14 C15 C10 123.1(3) . . ?
F11 C11 C10 121.8(2) . . ?
F11 C11 C12 115.8(2) . . ?
C10 C11 C12 122.4(2) . . ?
C15 C10 C1 117.6(2) . . ?
C11 C10 C1 125.9(2) . . ?
C11 C10 C15 115.5(2) . . ?
F54 C54 C55 120.2(3) . . ?
F54 C54 C53 120.0(3) . . ?
C53 C54 C55 119.8(3) . . ?
F62 C62 C63 119.9(3) . . ?
F62 C62 C61 120.4(3) . . ?
C63 C62 C61 119.6(3) . . ?
F45 C45 C40 119.9(2) . . ?
F45 C45 C44 116.6(2) . . ?
C40 C45 C44 123.4(2) . . ?
F51 C51 C50 121.5(2) . . ?
F51 C51 C52 115.9(3) . . ?
C50 C51 C52 122.6(3) . . ?
C31 C30 C1 126.9(2) . . ?
C31 C30 C35 115.6(2) . . ?
C35 C30 C1 117.5(2) . . ?
F23 C23 C24 120.0(2) . . ?
F23 C23 C22 121.3(2) . . ?
C24 C23 C22 118.6(2) . . ?
F12 C12 C13 119.2(2) . . ?
F12 C12 C11 120.8(2) . . ?
C13 C12 C11 119.9(2) . . ?
F44 C44 C45 120.5(3) . . ?
F44 C44 C43 120.5(2) . . ?
C43 C44 C45 119.0(3) . . ?
F35 C35 C34 116.6(2) . . ?
F35 C35 C30 120.8(2) . . ?
C34 C35 C30 122.5(3) . . ?
F61 C61 C60 119.4(2) . . ?
F61 C61 C62 117.7(3) . . ?
C62 C61 C60 122.9(3) . . ?
F53 C53 C54 120.5(3) . . ?
F53 C53 C52 119.3(3) . . ?
C54 C53 C52 120.2(3) . . ?
F43 C43 C42 120.6(3) . . ?
F43 C43 C44 120.0(3) . . ?
C42 C43 C44 119.4(2) . . ?
F52 C52 C51 120.3(3) . . ?
F52 C52 C53 120.5(3) . . ?
C53 C52 C51 119.2(3) . . ?
F33 C33 C32 120.3(3) . . ?
F33 C33 C34 120.4(3) . . ?
C34 C33 C32 119.2(3) . . ?

loop_
_geom_bond_atom_site_label_1
_geom_bond_atom_site_label_2
_geom_bond_distance
_geom_bond_site_symmetry_2
_geom_bond_publ_flag
Si1 O1 1.6380(19) . ?
Si1 O4 1.607(2) . ?
Si1 O2 1.613(2) . ?
Si1 O3 1.609(2) . ?
Si2 O5 1.6162(19) . ?
Si2 O4 1.607(2) . ?
Si2 O6 1.604(2) . ?
Si2 O7 1.630(2) . ?
F11 C11 1.340(3) . ?
F51 C51 1.343(3) . ?
F12 C12 1.334(3) . ?
F13 C13 1.336(3) . ?
F15 C15 1.342(3) . ?
F55 C55 1.339(3) . ?
F35 C35 1.336(3) . ?
F45 C45 1.348(3) . ?
F65 C65 1.323(3) . ?
F25 C25 1.338(3) . ?
O5 C2 1.401(3) . ?
F23 C23 1.333(3) . ?
F41 C41 1.338(3) . ?
F31 C31 1.343(3) . ?
F44 C44 1.339(3) . ?
F43 C43 1.332(3) . ?
O1 C1 1.417(3) . ?
F24 C24 1.342(3) . ?
F22 C22 1.336(3) . ?
F21 C21 1.347(3) . ?
F62 C62 1.345(3) . ?
F63 C63 1.339(3) . ?
F14 C14 1.336(3) . ?
F42 C42 1.340(3) . ?
F64 C64 1.335(3) . ?
F54 C54 1.338(3) . ?
F34 C34 1.349(3) . ?
F52 C52 1.335(4) . ?
F61 C61 1.345(3) . ?
O6 H6 0.8400 . ?
O7 H7 0.8400 . ?
F32 C32 1.332(4) . ?
C1 C20 1.544(4) . ?
C1 C10 1.549(3) . ?
C1 C30 1.550(4) . ?
C24 C25 1.377(4) . ?
C24 C23 1.380(4) . ?
F53 C53 1.339(3) . ?
C65 C60 1.384(4) . ?
C65 C64 1.397(4) . ?
O2 H2 0.8400 . ?
O3 H3 0.8400 . ?
C14 C13 1.376(4) . ?
C14 C15 1.370(4) . ?
C63 C64 1.366(4) . ?
C63 C62 1.372(5) . ?
F33 C33 1.329(3) . ?
C20 C21 1.388(4) . ?
C20 C25 1.403(4) . ?
C22 C21 1.378(4) . ?
C22 C23 1.384(4) . ?
C13 C12 1.379(4) . ?
C42 C41 1.393(4) . ?
C42 C43 1.362(4) . ?
C60 C2 1.555(4) . ?
C60 C61 1.399(4) . ?
C55 C50 1.403(4) . ?
C55 C54 1.381(4) . ?
C50 C2 1.551(4) . ?
C50 C51 1.385(4) . ?
C2 C40 1.550(3) . ?
C40 C41 1.395(4) . ?
C40 C45 1.385(4) . ?
C31 C32 1.382(4) . ?
C31 C30 1.389(4) . ?
C32 C33 1.376(5) . ?
C34 C35 1.384(4) . ?
C34 C33 1.370(5) . ?
C15 C10 1.395(4) . ?
C11 C10 1.385(4) . ?
C11 C12 1.386(4) . ?
C54 C53 1.369(5) . ?
C62 C61 1.379(4) . ?
C45 C44 1.389(4) . ?
C51 C52 1.392(4) . ?
C30 C35 1.398(4) . ?
C44 C43 1.385(4) . ?
C53 C52 1.380(5) . ?

loop_
_geom_torsion_atom_site_label_1
_geom_torsion_atom_site_label_2
_geom_torsion_atom_site_label_3
_geom_torsion_atom_site_label_4
_geom_torsion
_geom_torsion_site_symmetry_1
_geom_torsion_site_symmetry_2
_geom_torsion_site_symmetry_3
_geom_torsion_site_symmetry_4
_geom_torsion_publ_flag
Si1 O1 C1 C20 87.1(2) . . . . ?
Si1 O1 C1 C10 -37.4(3) . . . . ?
Si1 O1 C1 C30 -158.93(18) . . . . ?
Si2 O5 C2 C60 -142.2(3) . . . . ?
Si2 O5 C2 C50 -27.6(4) . . . . ?
Si2 O5 C2 C40 96.5(3) . . . . ?
F11 C11 C10 C1 8.2(4) . . . . ?
F11 C11 C10 C15 176.3(2) . . . . ?
F11 C11 C12 F12 1.9(4) . . . . ?
F11 C11 C12 C13 -177.7(2) . . . . ?
F51 C51 C52 F52 -0.1(4) . . . . ?
F51 C51 C52 C53 177.6(2) . . . . ?
F13 C13 C12 F12 0.0(4) . . . . ?
F13 C13 C12 C11 179.6(2) . . . . ?
F15 C15 C10 C1 -8.2(4) . . . . ?
F15 C15 C10 C11 -177.4(2) . . . . ?
F55 C55 C50 C2 1.1(4) . . . . ?
F55 C55 C50 C51 177.0(2) . . . . ?
F55 C55 C54 F54 1.7(4) . . . . ?
F55 C55 C54 C53 -177.8(2) . . . . ?
F45 C45 C44 F44 -0.8(4) . . . . ?
F45 C45 C44 C43 178.9(2) . . . . ?
F65 C65 C60 C2 -8.5(4) . . . . ?
F65 C65 C60 C61 177.2(2) . . . . ?
F65 C65 C64 F64 1.4(4) . . . . ?
F65 C65 C64 C63 -179.3(2) . . . . ?
O5 Si2 O4 Si1 -46.2(4) . . . . ?
O5 C2 C40 C41 107.0(3) . . . . ?
O5 C2 C40 C45 -63.4(3) . . . . ?
F31 C31 C32 F32 -0.9(4) . . . . ?
F31 C31 C32 C33 -179.8(3) . . . . ?
F31 C31 C30 C1 1.0(4) . . . . ?
F31 C31 C30 C35 -177.7(2) . . . . ?
F44 C44 C43 F43 1.3(4) . . . . ?
F44 C44 C43 C42 -178.6(2) . . . . ?
O1 Si1 O4 Si2 10.1(4) . . . . ?
O1 C1 C20 C21 2.3(3) . . . . ?
O1 C1 C20 C25 179.4(2) . . . . ?
O1 C1 C10 C15 -62.6(3) . . . . ?
O1 C1 C10 C11 105.4(3) . . . . ?
O1 C1 C30 C31 135.1(3) . . . . ?
O1 C1 C30 C35 -46.2(3) . . . . ?
F24 C24 C25 F25 0.0(4) . . . . ?
F24 C24 C25 C20 -179.2(2) . . . . ?
F24 C24 C23 F23 -1.8(4) . . . . ?
F24 C24 C23 C22 -179.7(2) . . . . ?
F22 C22 C21 F21 0.9(4) . . . . ?
F22 C22 C21 C20 -177.5(2) . . . . ?
F22 C22 C23 F23 -1.4(4) . . . . ?
F22 C22 C23 C24 176.5(2) . . . . ?
F62 C62 C61 F61 -1.8(4) . . . . ?
F62 C62 C61 C60 -179.9(3) . . . . ?
F63 C63 C64 F64 1.2(4) . . . . ?
F63 C63 C64 C65 -178.1(2) . . . . ?
F63 C63 C62 F62 -2.2(4) . . . . ?
F63 C63 C62 C61 177.8(3) . . . . ?
F14 C14 C13 F13 -1.2(4) . . . . ?
F14 C14 C13 C12 177.6(3) . . . . ?
F14 C14 C15 F15 0.3(4) . . . . ?
F14 C14 C15 C10 -179.0(3) . . . . ?
F42 C42 C41 F41 -1.0(4) . . . . ?
F42 C42 C41 C40 178.4(2) . . . . ?
F42 C42 C43 F43 0.6(4) . . . . ?
F42 C42 C43 C44 -179.5(3) . . . . ?
F54 C54 C53 F53 -0.1(4) . . . . ?
F54 C54 C53 C52 -179.6(3) . . . . ?
F34 C34 C35 F35 2.6(4) . . . . ?
F34 C34 C35 C30 -180.0(2) . . . . ?
F34 C34 C33 F33 1.6(5) . . . . ?
F34 C34 C33 C32 -177.2(3) . . . . ?
O4 Si1 O1 C1 -159.1(2) . . . . ?
O4 Si2 O5 C2 -103.6(3) . . . . ?
O6 Si2 O5 C2 16.2(3) . . . . ?
O6 Si2 O4 Si1 -169.6(3) . . . . ?
O7 Si2 O5 C2 137.1(3) . . . . ?
O7 Si2 O4 Si1 70.6(4) . . . . ?
F32 C32 C33 F33 0.6(5) . . . . ?
F32 C32 C33 C34 179.4(3) . . . . ?
C1 C20 C21 F21 0.2(4) . . . . ?
C1 C20 C21 C22 178.6(2) . . . . ?
C1 C20 C25 F25 1.9(4) . . . . ?
C1 C20 C25 C24 -178.8(2) . . . . ?
C1 C30 C35 F35 -5.2(4) . . . . ?
C1 C30 C35 C34 177.5(3) . . . . ?
F53 C53 C52 F52 -1.5(4) . . . . ?
F53 C53 C52 C51 -179.2(2) . . . . ?
C65 C60 C2 O5 -2.1(3) . . . . ?
C65 C60 C2 C50 -120.6(3) . . . . ?
C65 C60 C2 C40 113.2(3) . . . . ?
C65 C60 C61 F61 -175.7(2) . . . . ?
C65 C60 C61 C62 2.4(4) . . . . ?
O2 Si1 O1 C1 -37.6(2) . . . . ?
O2 Si1 O4 Si2 -107.4(3) . . . . ?
O3 Si1 O1 C1 85.7(2) . . . . ?
O3 Si1 O4 Si2 126.4(3) . . . . ?
C14 C13 C12 F12 -178.8(3) . . . . ?
C14 C13 C12 C11 0.8(4) . . . . ?
C14 C15 C10 C1 171.1(3) . . . . ?
C14 C15 C10 C11 1.9(4) . . . . ?
C63 C62 C61 F61 178.2(2) . . . . ?
C63 C62 C61 C60 0.1(4) . . . . ?
C20 C1 C10 C15 174.3(2) . . . . ?
C20 C1 C10 C11 -17.8(4) . . . . ?
C20 C1 C30 C31 -106.9(3) . . . . ?
C20 C1 C30 C35 71.8(3) . . . . ?
C13 C14 C15 F15 179.1(2) . . . . ?
C13 C14 C15 C10 -0.3(4) . . . . ?
C60 C65 C64 F64 -178.8(2) . . . . ?
C60 C65 C64 C63 0.5(4) . . . . ?
C60 C2 C40 C41 -10.2(4) . . . . ?
C60 C2 C40 C45 179.4(2) . . . . ?
C21 C20 C25 F25 179.3(2) . . . . ?
C21 C20 C25 C24 -1.5(4) . . . . ?
C21 C22 C23 F23 -178.4(2) . . . . ?
C21 C22 C23 C24 -0.5(4) . . . . ?
C55 C50 C2 O5 -51.4(3) . . . . ?
C55 C50 C2 C60 64.8(3) . . . . ?
C55 C50 C2 C40 -169.4(2) . . . . ?
C55 C50 C51 F51 -176.9(2) . . . . ?
C55 C50 C51 C52 1.8(4) . . . . ?
C55 C54 C53 F53 179.3(2) . . . . ?
C55 C54 C53 C52 -0.2(4) . . . . ?
C50 C55 C54 F54 -179.7(2) . . . . ?
C50 C55 C54 C53 0.9(4) . . . . ?
C50 C2 C40 C41 -131.3(3) . . . . ?
C50 C2 C40 C45 58.3(3) . . . . ?
C50 C51 C52 F52 -178.9(2) . . . . ?
C50 C51 C52 C53 -1.1(4) . . . . ?
C2 C60 C61 F61 9.5(4) . . . . ?
C2 C60 C61 C62 -172.4(3) . . . . ?
C2 C50 C51 F51 -1.4(4) . . . . ?
C2 C50 C51 C52 177.3(2) . . . . ?
C2 C40 C41 F41 9.1(4) . . . . ?
C2 C40 C41 C42 -170.3(2) . . . . ?
C2 C40 C45 F45 -8.6(4) . . . . ?
C2 C40 C45 C44 173.2(2) . . . . ?
C25 C24 C23 F23 178.4(2) . . . . ?
C25 C24 C23 C22 0.5(4) . . . . ?
C25 C20 C21 F21 -176.9(2) . . . . ?
C25 C20 C21 C22 1.5(4) . . . . ?
C40 C45 C44 F44 177.4(2) . . . . ?
C40 C45 C44 C43 -2.8(4) . . . . ?
C31 C32 C33 F33 179.5(3) . . . . ?
C31 C32 C33 C34 -1.7(5) . . . . ?
C31 C30 C35 F35 173.7(2) . . . . ?
C31 C30 C35 C34 -3.7(4) . . . . ?
C32 C31 C30 C1 -177.7(3) . . . . ?
C32 C31 C30 C35 3.6(4) . . . . ?
C64 C65 C60 C2 171.7(2) . . . . ?
C64 C65 C60 C61 -2.7(4) . . . . ?
C64 C63 C62 F62 177.6(3) . . . . ?
C64 C63 C62 C61 -2.4(4) . . . . ?
C41 C42 C43 F43 -179.5(2) . . . . ?
C41 C42 C43 C44 0.4(4) . . . . ?
C41 C40 C45 F45 180.0(2) . . . . ?
C41 C40 C45 C44 1.8(4) . . . . ?
C15 C14 C13 F13 -180.0(3) . . . . ?
C15 C14 C13 C12 -1.2(4) . . . . ?
C10 C1 C20 C21 122.8(3) . . . . ?
C10 C1 C20 C25 -60.1(3) . . . . ?
C10 C1 C30 C31 18.7(4) . . . . ?
C10 C1 C30 C35 -162.6(2) . . . . ?
C10 C11 C12 F12 -179.4(2) . . . . ?
C10 C11 C12 C13 1.0(4) . . . . ?
C54 C55 C50 C2 -177.6(2) . . . . ?
C54 C55 C50 C51 -1.7(4) . . . . ?
C54 C53 C52 F52 178.0(3) . . . . ?
C54 C53 C52 C51 0.3(4) . . . . ?
C62 C63 C64 F64 -178.6(2) . . . . ?
C62 C63 C64 C65 2.1(4) . . . . ?
C45 C40 C41 F41 179.8(2) . . . . ?
C45 C40 C41 C42 0.4(4) . . . . ?
C45 C44 C43 F43 -178.4(2) . . . . ?
C45 C44 C43 C42 1.6(4) . . . . ?
C51 C50 C2 O5 133.2(3) . . . . ?
C51 C50 C2 C60 -110.6(3) . . . . ?
C51 C50 C2 C40 15.2(4) . . . . ?
C30 C1 C20 C21 -111.3(3) . . . . ?
C30 C1 C20 C25 65.8(3) . . . . ?
C30 C1 C10 C15 52.9(3) . . . . ?
C30 C1 C10 C11 -139.1(3) . . . . ?
C30 C31 C32 F32 177.8(3) . . . . ?
C30 C31 C32 C33 -1.0(5) . . . . ?
C23 C24 C25 F25 179.8(2) . . . . ?
C23 C24 C25 C20 0.5(4) . . . . ?
C23 C22 C21 F21 177.9(2) . . . . ?
C23 C22 C21 C20 -0.6(4) . . . . ?
C12 C11 C10 C1 -170.4(3) . . . . ?
C12 C11 C10 C15 -2.2(4) . . . . ?
C35 C34 C33 F33 -179.5(3) . . . . ?
C35 C34 C33 C32 1.6(5) . . . . ?
C61 C60 C2 O5 172.1(2) . . . . ?
C61 C60 C2 C50 53.6(3) . . . . ?
C61 C60 C2 C40 -72.6(3) . . . . ?
C43 C42 C41 F41 179.1(2) . . . . ?
C43 C42 C41 C40 -1.5(4) . . . . ?
C33 C34 C35 F35 -176.3(3) . . . . ?
C33 C34 C35 C30 1.2(5) . . . . ?
